data_7130827
loop_
_publ_author_name
'Bawari, Deependra'
'Volodarsky , Solomon'
'Ginzburg, Yael'
'Jaiswal, Kuldeep'
'Joshi, Pooja'
'Dobrovetsky, Roman'

_publ_section_title
;
 Intramolecular C&#x2212;N Bond Activation by Geometrically Constrained
 PIII-Centre
;
_journal_name_full 'Chemical Communications'
_journal_paper_doi 10.1039/D2CC04359A
_journal_year 2022
_chemical_formula_sum 'C30 H45 N2 O2 P'
_chemical_formula_weight 496.65
_space_group_crystal_system triclinic
_space_group_IT_number 2
_space_group_name_Hall '-P 1'
_space_group_name_H-M_alt 'P -1'
_atom_sites_solution_hydrogens mixed
_audit_creation_method SHELXL-2016/6
_audit_update_record
;
2021-07-19 deposited with the CCDC.	2022-10-05 downloaded from the CCDC.
;
_cell_angle_alpha 86.840(3)
_cell_angle_beta 84.371(3)
_cell_angle_gamma 88.463(3)
_cell_formula_units_Z 4
_cell_length_a 13.9369(7)
_cell_length_b 14.1054(8)
_cell_length_c 14.7011(8)
_cell_measurement_reflns_used 34792
_cell_measurement_temperature 110(2)
_cell_measurement_theta_max 25.242
_cell_measurement_theta_min 1.924
_cell_volume 2871.0(3)
_computing_cell_refinement 'Saint, Bruker-AXS'
_computing_data_collection 'Apex2, Bruker-AXS'
_computing_data_reduction 'Saint, Bruker-AXS'
_computing_structure_refinement 'SHELXL-2016/6 (Sheldrick, 2016)'
_computing_structure_solution 'SHELXT 2014/4 (Sheldrick, 2014)'
_diffrn_ambient_temperature 110(2)
_diffrn_detector_area_resol_mean 1.75
_diffrn_measured_fraction_theta_full 0.999
_diffrn_measured_fraction_theta_max 0.995
_diffrn_measurement_device_type 'ApexDuo, Bruker-AXS'
_diffrn_measurement_method '0.5 deg. \f scans'
_diffrn_radiation_type MoK\a
_diffrn_radiation_wavelength 0.71073
_diffrn_reflns_av_R_equivalents 0.0927
_diffrn_reflns_av_unetI/netI 0.1663
_diffrn_reflns_Laue_measured_fraction_full 0.999
_diffrn_reflns_Laue_measured_fraction_max 0.995
_diffrn_reflns_limit_h_max 17
_diffrn_reflns_limit_h_min -17
_diffrn_reflns_limit_k_max 17
_diffrn_reflns_limit_k_min -14
_diffrn_reflns_limit_l_max 18
_diffrn_reflns_limit_l_min -18
_diffrn_reflns_number 34792
_diffrn_reflns_point_group_measured_fraction_full 0.999
_diffrn_reflns_point_group_measured_fraction_max 0.995
_diffrn_reflns_theta_full 25.242
_diffrn_reflns_theta_max 26.724
_diffrn_reflns_theta_min 1.924
_diffrn_source 'ImuS micro focus'
_exptl_absorpt_coefficient_mu 0.124
_exptl_crystal_colour colorless
_exptl_crystal_density_diffrn 1.149
_exptl_crystal_description block
_exptl_crystal_F_000 1080
_exptl_crystal_size_max 0.143
_exptl_crystal_size_mid 0.125
_exptl_crystal_size_min 0.032
_refine_diff_density_max 0.332
_refine_diff_density_min -0.314
_refine_diff_density_rms 0.071
_refine_ls_extinction_coef 0.0042(5)
_refine_ls_extinction_expression Fc^*^=kFc[1+0.001xFc^2^\l^3^/sin(2\q)]^-1/4^
_refine_ls_extinction_method 'SHELXL-2016/6 (Sheldrick 2016)'
_refine_ls_goodness_of_fit_ref 0.969
_refine_ls_hydrogen_treatment mixed
_refine_ls_matrix_type full
_refine_ls_number_parameters 682
_refine_ls_number_reflns 12121
_refine_ls_number_restraints 0
_refine_ls_restrained_S_all 0.969
_refine_ls_R_factor_all 0.1692
_refine_ls_R_factor_gt 0.0680
_refine_ls_shift/su_max 0.000
_refine_ls_shift/su_mean 0.000
_refine_ls_structure_factor_coef Fsqd
_refine_ls_weighting_details 'w=1/[\s^2^(Fo^2^)+(0.0686P)^2^] where P=(Fo^2^+2Fc^2^)/3'
_refine_ls_weighting_scheme calc
_refine_ls_wR_factor_gt 0.1375
_refine_ls_wR_factor_ref 0.1754
_reflns_Friedel_coverage 0.000
_reflns_number_gt 5818
_reflns_number_total 12121
_reflns_threshold_expression 'I > 2\s(I)'
_cod_data_source_file d2cc04359a2.cif
_cod_data_source_block rom30
_cod_database_code 7130827
_shelx_shelxl_version_number 2016/6
_shelx_space_group_comment
;
The symmetry employed for this shelxl refinement is uniquely defined
by the following loop, which should always be used as a source of
symmetry information in preference to the above space-group names.
They are only intended as comments.
;
_shelx_estimated_absorpt_t_min 0.983
_shelx_estimated_absorpt_t_max 0.996

loop_
_space_group_symop_operation_xyz
'x, y, z'
'-x, -y, -z'

loop_
_atom_site_label
_atom_site_type_symbol
_atom_site_fract_x
_atom_site_fract_y
_atom_site_fract_z
_atom_site_U_iso_or_equiv
_atom_site_adp_type
_atom_site_occupancy
_atom_site_site_symmetry_order
_atom_site_calc_flag
_atom_site_refinement_flags_posn
_atom_site_refinement_flags_adp
_atom_site_refinement_flags_occupancy
_atom_site_disorder_assembly
_atom_site_disorder_group
P1A P 0.29151(12) 0.76640(8) 0.40536(7) 0.0190(5) Uani 0.891(6) 1 d . . P A 1
H1A H 0.379(2) 0.772(2) 0.4262(18) 0.023 Uiso 1 1 d . U . B 1
P1B P 0.2250(15) 0.7696(9) 0.3881(10) 0.058(6) Uani 0.109(6) 1 d . . P A 2
O2 O 0.27967(15) 0.87128(16) 0.34820(14) 0.0231(6) Uani 1 1 d . . . . .
C3 C 0.3000(2) 0.8687(3) 0.2540(2) 0.0187(8) Uani 1 1 d . . . . .
C4 C 0.3065(2) 0.9469(2) 0.1939(2) 0.0180(8) Uani 1 1 d . . . . .
C5 C 0.2935(2) 1.0479(3) 0.2262(2) 0.0239(8) Uani 1 1 d . . . . .
C6 C 0.3702(2) 1.0669(3) 0.2901(2) 0.0302(9) Uani 1 1 d . . . . .
H6A H 0.434439 1.056910 0.258192 0.045 Uiso 1 1 calc R U . . .
H6B H 0.362008 1.023388 0.344510 0.045 Uiso 1 1 calc R U . . .
H6C H 0.363278 1.132606 0.308698 0.045 Uiso 1 1 calc R U . . .
C7 C 0.1926(2) 1.0604(3) 0.2780(2) 0.0327(10) Uani 1 1 d . . . . .
H7A H 0.143189 1.048921 0.237027 0.049 Uiso 1 1 calc R U . . .
H7B H 0.184710 1.125233 0.298752 0.049 Uiso 1 1 calc R U . . .
H7C H 0.185731 1.015007 0.330988 0.049 Uiso 1 1 calc R U . . .
C8 C 0.3027(3) 1.1225(3) 0.1470(2) 0.0398(11) Uani 1 1 d . . . . .
H8A H 0.366844 1.116934 0.113559 0.060 Uiso 1 1 calc R U . . .
H8B H 0.293926 1.185981 0.170890 0.060 Uiso 1 1 calc R U . . .
H8C H 0.253370 1.112571 0.105578 0.060 Uiso 1 1 calc R U . . .
C9 C 0.3276(2) 0.9262(3) 0.1009(2) 0.0205(8) Uani 1 1 d . . . . .
H9 H 0.334237 0.977866 0.056648 0.025 Uiso 1 1 calc R U . . .
C10 C 0.3391(2) 0.8343(3) 0.0706(2) 0.0188(8) Uani 1 1 d . . . . .
C11 C 0.3604(2) 0.8155(3) -0.0310(2) 0.0223(8) Uani 1 1 d . . . . .
C12 C 0.3740(3) 0.9064(3) -0.0916(2) 0.0318(9) Uani 1 1 d . . . . .
H12A H 0.388394 0.890189 -0.155598 0.048 Uiso 1 1 calc R U . . .
H12B H 0.427639 0.941782 -0.072772 0.048 Uiso 1 1 calc R U . . .
H12C H 0.314842 0.945524 -0.085481 0.048 Uiso 1 1 calc R U . . .
C13 C 0.2776(2) 0.7600(3) -0.0626(2) 0.0289(9) Uani 1 1 d . . . . .
H13A H 0.290459 0.749767 -0.128158 0.043 Uiso 1 1 calc R U . . .
H13B H 0.217046 0.796278 -0.051677 0.043 Uiso 1 1 calc R U . . .
H13C H 0.272539 0.698501 -0.028301 0.043 Uiso 1 1 calc R U . . .
C14 C 0.4546(2) 0.7552(3) -0.0451(2) 0.0278(9) Uani 1 1 d . . . . .
H14A H 0.471834 0.748401 -0.110710 0.042 Uiso 1 1 calc R U . . .
H14B H 0.444854 0.692275 -0.014392 0.042 Uiso 1 1 calc R U . . .
H14C H 0.506620 0.786747 -0.019166 0.042 Uiso 1 1 calc R U . . .
C15 C 0.3313(2) 0.7580(3) 0.1353(2) 0.0202(8) Uani 1 1 d . . . . .
H15 H 0.338959 0.694605 0.116658 0.024 Uiso 1 1 calc R U . . .
C16 C 0.3123(2) 0.7758(2) 0.2265(2) 0.0187(8) Uani 1 1 d . . . . .
N17 N 0.30140(19) 0.7134(2) 0.30351(17) 0.0232(7) Uani 1 1 d . . . . .
C18 C 0.2909(3) 0.6133(3) 0.3025(2) 0.0478(12) Uani 1 1 d . . . . .
H18A H 0.352801 0.582581 0.280158 0.057 Uiso 1 1 calc R U . . .
H18B H 0.241688 0.598479 0.261438 0.057 Uiso 1 1 calc R U . . .
C19 C 0.2600(3) 0.5773(3) 0.3993(2) 0.0274(9) Uani 1 1 d . . . . .
H19A H 0.197701 0.544678 0.402234 0.033 Uiso 1 1 calc R U . . .
H19B H 0.308980 0.532293 0.422084 0.033 Uiso 1 1 calc R U . . .
N20 N 0.2507(2) 0.6598(2) 0.45259(18) 0.0332(8) Uani 1 1 d . . . . .
C21 C 0.2086(2) 0.6634(3) 0.5419(2) 0.0226(8) Uani 1 1 d . . . . .
C22 C 0.1797(2) 0.5905(3) 0.6031(2) 0.0227(8) Uani 1 1 d . . . . .
H22 H 0.186746 0.526417 0.586322 0.027 Uiso 1 1 calc R U . . .
C23 C 0.1394(2) 0.6123(3) 0.6914(2) 0.0192(8) Uani 1 1 d . . . . .
C24 C 0.1056(2) 0.5305(3) 0.7592(2) 0.0220(8) Uani 1 1 d . . . . .
C25 C 0.0272(2) 0.4761(3) 0.7190(2) 0.0269(9) Uani 1 1 d . . . . .
H25A H -0.028128 0.518754 0.710053 0.040 Uiso 1 1 calc R U . . .
H25B H 0.006600 0.422676 0.761245 0.040 Uiso 1 1 calc R U . . .
H25C H 0.053008 0.452033 0.660040 0.040 Uiso 1 1 calc R U . . .
C26 C 0.1896(2) 0.4610(3) 0.7745(2) 0.0318(9) Uani 1 1 d . . . . .
H26A H 0.219266 0.440775 0.715287 0.048 Uiso 1 1 calc R U . . .
H26B H 0.165619 0.405479 0.811982 0.048 Uiso 1 1 calc R U . . .
H26C H 0.237742 0.492481 0.805994 0.048 Uiso 1 1 calc R U . . .
C27 C 0.0660(2) 0.5661(3) 0.8523(2) 0.0292(9) Uani 1 1 d . . . . .
H27A H 0.115124 0.603172 0.876750 0.044 Uiso 1 1 calc R U . . .
H27B H 0.049070 0.511681 0.894690 0.044 Uiso 1 1 calc R U . . .
H27C H 0.008394 0.606129 0.845104 0.044 Uiso 1 1 calc R U . . .
C28 C 0.1300(2) 0.7071(3) 0.7117(2) 0.0212(8) Uani 1 1 d . . . . .
H28 H 0.103571 0.721193 0.771586 0.025 Uiso 1 1 calc R U . . .
C29 C 0.1570(2) 0.7847(2) 0.6499(2) 0.0187(8) Uani 1 1 d . . . . .
C30 C 0.1447(2) 0.8887(3) 0.6723(2) 0.0222(8) Uani 1 1 d . . . . .
C31 C 0.0993(3) 0.9007(3) 0.7702(2) 0.0326(10) Uani 1 1 d . . . . .
H31A H 0.092282 0.968457 0.781582 0.049 Uiso 1 1 calc R U . . .
H31B H 0.140841 0.869652 0.813568 0.049 Uiso 1 1 calc R U . . .
H31C H 0.035746 0.871636 0.778253 0.049 Uiso 1 1 calc R U . . .
C32 C 0.2433(2) 0.9362(3) 0.6627(2) 0.0317(9) Uani 1 1 d . . . . .
H32A H 0.272284 0.933334 0.599356 0.048 Uiso 1 1 calc R U . . .
H32B H 0.285567 0.902805 0.703915 0.048 Uiso 1 1 calc R U . . .
H32C H 0.234923 1.002644 0.678534 0.048 Uiso 1 1 calc R U . . .
C33 C 0.0787(2) 0.9416(3) 0.6067(2) 0.0306(9) Uani 1 1 d . . . . .
H33A H 0.108154 0.938658 0.543523 0.046 Uiso 1 1 calc R U . . .
H33B H 0.070434 1.008096 0.622480 0.046 Uiso 1 1 calc R U . . .
H33C H 0.015659 0.911512 0.612388 0.046 Uiso 1 1 calc R U . . .
C34 C 0.1969(2) 0.7580(3) 0.5647(2) 0.0204(8) Uani 1 1 d . . . . .
O35 O 0.22918(16) 0.81966(16) 0.49253(14) 0.0247(6) Uani 1 1 d . . . . .
P36A P 0.23801(8) 0.2442(3) 0.49528(9) 0.0203(7) Uani 0.824(9) 1 d . . P C 1
H36A H 0.254(2) 0.151(2) 0.4801(19) 0.024 Uiso 1 1 d . U . D 1
P36B P 0.2337(4) 0.3095(15) 0.5087(5) 0.033(4) Uani 0.176(9) 1 d . . P C 2
O37 O 0.33944(14) 0.29437(17) 0.44434(14) 0.0252(6) Uani 1 1 d . . . . .
C38 C 0.3321(2) 0.3305(2) 0.3558(2) 0.0193(8) Uani 1 1 d . . . . .
C39 C 0.4081(2) 0.3641(2) 0.2971(2) 0.0174(8) Uani 1 1 d . . . . .
C40 C 0.5110(2) 0.3641(3) 0.3257(2) 0.0209(8) Uani 1 1 d . . . . .
C41 C 0.5458(2) 0.2616(3) 0.3469(2) 0.0281(9) Uani 1 1 d . . . . .
H41A H 0.544336 0.224796 0.292443 0.042 Uiso 1 1 calc R U . . .
H41B H 0.503374 0.232723 0.397378 0.042 Uiso 1 1 calc R U . . .
H41C H 0.611865 0.262063 0.364307 0.042 Uiso 1 1 calc R U . . .
C42 C 0.5134(2) 0.4211(3) 0.4115(2) 0.0341(10) Uani 1 1 d . . . . .
H42A H 0.579376 0.420465 0.429352 0.051 Uiso 1 1 calc R U . . .
H42B H 0.470343 0.392351 0.461559 0.051 Uiso 1 1 calc R U . . .
H42C H 0.492172 0.486717 0.398211 0.051 Uiso 1 1 calc R U . . .
C43 C 0.5819(2) 0.4092(3) 0.2508(2) 0.0300(9) Uani 1 1 d . . . . .
H43A H 0.582037 0.374174 0.195048 0.045 Uiso 1 1 calc R U . . .
H43B H 0.646763 0.406824 0.271329 0.045 Uiso 1 1 calc R U . . .
H43C H 0.562292 0.475444 0.238095 0.045 Uiso 1 1 calc R U . . .
C44 C 0.3839(2) 0.3965(2) 0.2097(2) 0.0196(8) Uani 1 1 d . . . . .
H44 H 0.434357 0.418794 0.166233 0.024 Uiso 1 1 calc R U . . .
C45 C 0.2905(2) 0.3978(2) 0.1829(2) 0.0180(8) Uani 1 1 d . . . . .
C46 C 0.2678(2) 0.4313(2) 0.0862(2) 0.0214(8) Uani 1 1 d . . . . .
C47 C 0.1940(2) 0.5137(3) 0.0903(2) 0.0264(9) Uani 1 1 d . . . . .
H47A H 0.174100 0.529073 0.028987 0.040 Uiso 1 1 calc R U . . .
H47B H 0.223043 0.569411 0.112566 0.040 Uiso 1 1 calc R U . . .
H47C H 0.137518 0.495339 0.131980 0.040 Uiso 1 1 calc R U . . .
C48 C 0.3575(2) 0.4640(3) 0.0253(2) 0.0327(10) Uani 1 1 d . . . . .
H48A H 0.403308 0.410501 0.017300 0.049 Uiso 1 1 calc R U . . .
H48B H 0.387848 0.515026 0.054109 0.049 Uiso 1 1 calc R U . . .
H48C H 0.338877 0.487575 -0.034603 0.049 Uiso 1 1 calc R U . . .
C49 C 0.2242(3) 0.3489(3) 0.0409(2) 0.0359(10) Uani 1 1 d . . . . .
H49A H 0.209902 0.369806 -0.021143 0.054 Uiso 1 1 calc R U . . .
H49B H 0.164654 0.329137 0.077075 0.054 Uiso 1 1 calc R U . . .
H49C H 0.270429 0.295286 0.037737 0.054 Uiso 1 1 calc R U . . .
C50 C 0.2152(2) 0.3648(2) 0.2475(2) 0.0192(8) Uani 1 1 d . . . . .
H50 H 0.150560 0.365377 0.231944 0.023 Uiso 1 1 calc R U . . .
C51 C 0.2371(2) 0.3318(2) 0.3335(2) 0.0200(8) Uani 1 1 d . . . . .
N52 N 0.17746(17) 0.2950(2) 0.40777(17) 0.0246(7) Uani 1 1 d . . . . .
C53 C 0.0752(2) 0.3054(3) 0.4212(2) 0.0379(11) Uani 1 1 d . . . . .
H53A H 0.044902 0.270210 0.375542 0.045 Uiso 1 1 calc R U . . .
H53B H 0.055708 0.373204 0.414609 0.045 Uiso 1 1 calc R U . . .
C54 C 0.0442(2) 0.2656(3) 0.5169(2) 0.0252(9) Uani 1 1 d . . . . .
H54A H -0.000607 0.310537 0.549937 0.030 Uiso 1 1 calc R U . . .
H54B H 0.011489 0.204432 0.514808 0.030 Uiso 1 1 calc R U . . .
N55 N 0.13113(18) 0.2523(2) 0.56137(17) 0.0284(8) Uani 1 1 d . . . . .
C56 C 0.1377(2) 0.2284(2) 0.6540(2) 0.0198(8) Uani 1 1 d . . . . .
C57 C 0.0675(2) 0.2117(2) 0.7253(2) 0.0201(8) Uani 1 1 d . . . . .
H57 H 0.001189 0.214336 0.714935 0.024 Uiso 1 1 calc R U . . .
C58 C 0.0954(2) 0.1908(2) 0.8133(2) 0.0182(8) Uani 1 1 d . . . . .
C59 C 0.0182(2) 0.1769(2) 0.8947(2) 0.0214(8) Uani 1 1 d . . . . .
C60 C -0.0650(2) 0.1174(3) 0.8708(2) 0.0314(10) Uani 1 1 d . . . . .
H60A H -0.096132 0.149919 0.820458 0.047 Uiso 1 1 calc R U . . .
H60B H -0.112176 0.109201 0.924472 0.047 Uiso 1 1 calc R U . . .
H60C H -0.040099 0.055124 0.852118 0.047 Uiso 1 1 calc R U . . .
C61 C 0.0594(2) 0.1284(3) 0.9783(2) 0.0369(10) Uani 1 1 d . . . . .
H61A H 0.089554 0.067389 0.961760 0.055 Uiso 1 1 calc R U . . .
H61B H 0.007255 0.117665 1.027274 0.055 Uiso 1 1 calc R U . . .
H61C H 0.107698 0.169026 0.999465 0.055 Uiso 1 1 calc R U . . .
C62 C -0.0229(3) 0.2751(3) 0.9205(3) 0.0426(11) Uani 1 1 d . . . . .
H62A H 0.029657 0.315490 0.933557 0.064 Uiso 1 1 calc R U . . .
H62B H -0.069290 0.267974 0.974941 0.064 Uiso 1 1 calc R U . . .
H62C H -0.055433 0.304433 0.869550 0.064 Uiso 1 1 calc R U . . .
C63 C 0.1937(2) 0.1869(2) 0.8250(2) 0.0190(8) Uani 1 1 d . . . . .
H63 H 0.212123 0.171496 0.884662 0.023 Uiso 1 1 calc R U . . .
C64 C 0.2670(2) 0.2043(2) 0.7540(2) 0.0177(8) Uani 1 1 d . . . . .
C65 C 0.3749(2) 0.2017(3) 0.7674(2) 0.0200(8) Uani 1 1 d . . . . .
C66 C 0.3927(2) 0.1760(3) 0.8674(2) 0.0304(10) Uani 1 1 d . . . . .
H66A H 0.365299 0.113869 0.886137 0.046 Uiso 1 1 calc R U . . .
H66B H 0.361937 0.224205 0.906713 0.046 Uiso 1 1 calc R U . . .
H66C H 0.462226 0.173482 0.872969 0.046 Uiso 1 1 calc R U . . .
C67 C 0.4169(2) 0.2995(3) 0.7422(2) 0.0316(10) Uani 1 1 d . . . . .
H67A H 0.408735 0.317147 0.677970 0.047 Uiso 1 1 calc R U . . .
H67B H 0.485687 0.297911 0.751188 0.047 Uiso 1 1 calc R U . . .
H67C H 0.383215 0.346427 0.781326 0.047 Uiso 1 1 calc R U . . .
C68 C 0.4278(2) 0.1271(3) 0.7086(2) 0.0283(9) Uani 1 1 d . . . . .
H68A H 0.421400 0.143896 0.643815 0.042 Uiso 1 1 calc R U . . .
H68B H 0.399768 0.064820 0.725028 0.042 Uiso 1 1 calc R U . . .
H68C H 0.496220 0.124838 0.719041 0.042 Uiso 1 1 calc R U . . .
C69 C 0.2351(2) 0.2241(2) 0.6693(2) 0.0200(8) Uani 1 1 d . . . . .
O70 O 0.29462(14) 0.24549(17) 0.58994(13) 0.0235(6) Uani 1 1 d . . . . .

loop_
_atom_site_aniso_label
_atom_site_aniso_U_11
_atom_site_aniso_U_22
_atom_site_aniso_U_33
_atom_site_aniso_U_23
_atom_site_aniso_U_13
_atom_site_aniso_U_12
P1A 0.0233(10) 0.0177(7) 0.0150(6) 0.0000(5) 0.0027(4) -0.0018(5)
P1B 0.065(14) 0.033(8) 0.073(9) -0.004(6) 0.015(8) 0.003(7)
O2 0.0330(13) 0.0164(15) 0.0182(12) 0.0010(11) 0.0054(10) -0.0031(11)
C3 0.0184(17) 0.024(2) 0.0132(17) -0.0015(16) 0.0006(13) -0.0017(16)
C4 0.0156(16) 0.021(2) 0.0171(18) 0.0008(16) -0.0004(13) 0.0008(15)
C5 0.0247(18) 0.024(2) 0.0220(19) 0.0012(17) 0.0017(14) -0.0014(17)
C6 0.030(2) 0.023(2) 0.038(2) -0.0054(18) -0.0042(16) -0.0044(17)
C7 0.028(2) 0.027(2) 0.043(2) -0.0056(19) -0.0004(17) 0.0001(18)
C8 0.059(3) 0.024(3) 0.035(2) 0.002(2) -0.0015(19) 0.002(2)
C9 0.0192(17) 0.022(2) 0.0189(18) 0.0056(16) 0.0010(13) -0.0014(16)
C10 0.0177(17) 0.023(2) 0.0156(17) 0.0007(16) -0.0001(13) -0.0024(15)
C11 0.0228(18) 0.024(2) 0.0190(18) 0.0031(16) 0.0018(14) -0.0017(16)
C12 0.041(2) 0.032(3) 0.0212(19) 0.0016(18) 0.0033(16) -0.0032(19)
C13 0.0223(18) 0.044(3) 0.0210(19) -0.0055(18) -0.0007(14) -0.0034(18)
C14 0.0256(19) 0.039(3) 0.0180(18) 0.0016(17) 0.0002(14) -0.0004(18)
C15 0.0233(18) 0.017(2) 0.0205(19) -0.0021(16) 0.0009(14) -0.0014(15)
C16 0.0189(17) 0.018(2) 0.0182(18) 0.0026(16) 0.0000(13) -0.0021(15)
N17 0.0380(17) 0.0155(19) 0.0141(15) 0.0017(13) 0.0052(12) -0.0008(14)
C18 0.094(4) 0.021(3) 0.025(2) 0.0005(19) 0.011(2) -0.006(2)
C19 0.037(2) 0.023(2) 0.0207(19) -0.0026(17) 0.0049(15) -0.0008(18)
N20 0.066(2) 0.0134(19) 0.0175(16) -0.0020(14) 0.0131(14) -0.0076(16)
C21 0.0262(19) 0.022(2) 0.0190(19) -0.0004(17) 0.0014(14) -0.0050(17)
C22 0.0278(19) 0.020(2) 0.0195(19) 0.0016(16) 0.0004(14) -0.0049(16)
C23 0.0174(17) 0.019(2) 0.0211(18) 0.0000(16) -0.0037(13) -0.0011(15)
C24 0.0181(17) 0.026(2) 0.0212(18) 0.0041(16) -0.0016(14) -0.0047(16)
C25 0.0244(18) 0.028(2) 0.027(2) 0.0067(17) 0.0021(15) -0.0077(17)
C26 0.029(2) 0.030(3) 0.033(2) 0.0145(18) 0.0042(16) -0.0016(18)
C27 0.031(2) 0.034(3) 0.022(2) 0.0039(18) -0.0032(15) -0.0076(18)
C28 0.0155(17) 0.033(3) 0.0141(18) 0.0029(17) 0.0016(13) -0.0018(16)
C29 0.0156(16) 0.024(2) 0.0171(18) -0.0028(16) -0.0019(13) -0.0007(15)
C30 0.0249(18) 0.025(2) 0.0162(18) 0.0018(16) 0.0006(14) -0.0008(16)
C31 0.040(2) 0.030(3) 0.026(2) -0.0042(18) 0.0031(16) 0.0068(19)
C32 0.031(2) 0.026(2) 0.038(2) -0.0074(19) 0.0006(17) -0.0050(18)
C33 0.033(2) 0.026(2) 0.033(2) -0.0016(18) -0.0058(16) 0.0038(18)
C34 0.0248(18) 0.019(2) 0.0173(18) 0.0043(16) -0.0004(14) -0.0063(16)
O35 0.0394(14) 0.0148(15) 0.0177(12) 0.0007(11) 0.0084(10) -0.0051(11)
P36A 0.0142(6) 0.0303(19) 0.0158(6) 0.0035(7) -0.0012(4) 0.0002(6)
P36B 0.015(3) 0.060(12) 0.024(3) 0.009(4) -0.003(2) 0.003(4)
O37 0.0173(12) 0.0419(17) 0.0159(12) 0.0022(11) -0.0012(9) -0.0005(11)
C38 0.0195(17) 0.025(2) 0.0132(17) -0.0005(16) -0.0007(13) -0.0013(16)
C39 0.0198(17) 0.013(2) 0.0192(18) -0.0037(15) 0.0007(13) -0.0004(15)
C40 0.0197(17) 0.026(2) 0.0177(18) -0.0064(16) -0.0003(13) -0.0025(16)
C41 0.0232(18) 0.034(3) 0.026(2) 0.0009(18) -0.0012(15) 0.0025(17)
C42 0.0249(19) 0.046(3) 0.034(2) -0.016(2) -0.0055(16) -0.0011(19)
C43 0.0220(19) 0.032(3) 0.035(2) 0.0002(19) 0.0007(15) -0.0062(17)
C44 0.0218(17) 0.016(2) 0.0202(18) -0.0002(15) 0.0029(14) -0.0009(15)
C45 0.0225(17) 0.011(2) 0.0199(18) -0.0013(15) -0.0005(14) -0.0017(15)
C46 0.0241(18) 0.023(2) 0.0159(18) 0.0026(16) 0.0020(14) 0.0004(16)
C47 0.0269(19) 0.030(2) 0.0221(19) 0.0057(17) -0.0033(15) -0.0043(17)
C48 0.029(2) 0.044(3) 0.0221(19) 0.0147(18) 0.0035(15) 0.0033(19)
C49 0.052(2) 0.039(3) 0.0169(19) -0.0002(18) -0.0055(17) -0.001(2)
C50 0.0189(17) 0.022(2) 0.0160(17) -0.0021(15) -0.0008(13) 0.0013(15)
C51 0.0192(17) 0.022(2) 0.0177(18) -0.0007(16) 0.0026(13) -0.0008(15)
N52 0.0159(14) 0.042(2) 0.0143(15) 0.0075(14) 0.0003(11) -0.0025(14)
C53 0.0145(18) 0.067(3) 0.029(2) 0.018(2) 0.0024(15) -0.0050(19)
C54 0.0181(17) 0.036(3) 0.0219(19) 0.0048(17) -0.0053(14) -0.0018(17)
N55 0.0149(14) 0.051(2) 0.0188(16) 0.0063(15) -0.0014(11) -0.0024(14)
C56 0.0203(17) 0.021(2) 0.0173(18) 0.0020(16) -0.0014(13) 0.0007(16)
C57 0.0150(16) 0.021(2) 0.0235(19) 0.0026(16) 0.0005(14) -0.0017(15)
C58 0.0211(17) 0.013(2) 0.0193(18) -0.0003(15) 0.0037(13) -0.0038(15)
C59 0.0210(17) 0.020(2) 0.0219(19) 0.0015(16) 0.0023(14) -0.0030(16)
C60 0.0227(19) 0.043(3) 0.027(2) 0.0031(19) 0.0027(15) -0.0057(18)
C61 0.026(2) 0.056(3) 0.026(2) 0.016(2) 0.0044(16) -0.013(2)
C62 0.047(2) 0.032(3) 0.044(3) -0.001(2) 0.0238(19) -0.006(2)
C63 0.0200(17) 0.021(2) 0.0160(18) -0.0003(16) -0.0009(13) -0.0022(15)
C64 0.0210(17) 0.013(2) 0.0191(18) -0.0025(15) -0.0010(14) 0.0007(15)
C65 0.0162(16) 0.025(2) 0.0182(18) -0.0005(16) 0.0015(13) -0.0014(16)
C66 0.0233(19) 0.043(3) 0.025(2) 0.0032(18) -0.0060(15) -0.0010(18)
C67 0.0197(18) 0.035(3) 0.040(2) 0.0042(19) -0.0032(16) -0.0055(18)
C68 0.0176(17) 0.034(3) 0.035(2) -0.0108(19) -0.0030(15) 0.0053(17)
C69 0.0156(16) 0.026(2) 0.0167(18) 0.0029(16) 0.0053(13) -0.0029(15)
O70 0.0155(11) 0.0411(17) 0.0128(12) 0.0040(11) 0.0003(9) -0.0008(11)

loop_
_atom_type_symbol
_atom_type_description
_atom_type_scat_dispersion_real
_atom_type_scat_dispersion_imag
_atom_type_scat_source
C C 0.0033 0.0016 'International Tables Vol C Tables 4.2.6.8 and 6.1.1.4'
H H 0.0000 0.0000 'International Tables Vol C Tables 4.2.6.8 and 6.1.1.4'
N N 0.0061 0.0033 'International Tables Vol C Tables 4.2.6.8 and 6.1.1.4'
O O 0.0106 0.0060 'International Tables Vol C Tables 4.2.6.8 and 6.1.1.4'
P P 0.1023 0.0942 'International Tables Vol C Tables 4.2.6.8 and 6.1.1.4'

loop_
_geom_angle_atom_site_label_1
_geom_angle_atom_site_label_2
_geom_angle_atom_site_label_3
_geom_angle
_geom_angle_site_symmetry_1
_geom_angle_site_symmetry_3
_geom_angle_publ_flag
O2 P1A O35 84.67(12) . . ?
O2 P1A N17 88.72(12) . . ?
O35 P1A N17 153.26(16) . . ?
O2 P1A N20 153.93(17) . . ?
O35 P1A N20 88.61(13) . . ?
N17 P1A N20 86.05(14) . . ?
O2 P1A H1A 100.3(13) . . ?
O35 P1A H1A 101.9(12) . . ?
N17 P1A H1A 104.8(12) . . ?
N20 P1A H1A 105.7(13) . . ?
O2 P1B O35 82.5(7) . . ?
O2 P1B N17 86.2(7) . . ?
O35 P1B N17 140.3(14) . . ?
O2 P1B N20 139.8(14) . . ?
O35 P1B N20 83.5(7) . . ?
N17 P1B N20 81.0(6) . . ?
C3 O2 P1A 114.5(2) . . ?
C3 O2 P1B 108.8(5) . . ?
C4 C3 O2 125.2(3) . . ?
C4 C3 C16 123.2(3) . . ?
O2 C3 C16 111.6(3) . . ?
C3 C4 C9 114.8(3) . . ?
C3 C4 C5 122.0(3) . . ?
C9 C4 C5 123.2(3) . . ?
C8 C5 C4 112.3(3) . . ?
C8 C5 C6 107.9(3) . . ?
C4 C5 C6 109.8(3) . . ?
C8 C5 C7 107.8(3) . . ?
C4 C5 C7 109.8(3) . . ?
C6 C5 C7 109.2(3) . . ?
C5 C6 H6A 109.5 . . ?
C5 C6 H6B 109.5 . . ?
H6A C6 H6B 109.5 . . ?
C5 C6 H6C 109.5 . . ?
H6A C6 H6C 109.5 . . ?
H6B C6 H6C 109.5 . . ?
C5 C7 H7A 109.5 . . ?
C5 C7 H7B 109.5 . . ?
H7A C7 H7B 109.5 . . ?
C5 C7 H7C 109.5 . . ?
H7A C7 H7C 109.5 . . ?
H7B C7 H7C 109.5 . . ?
C5 C8 H8A 109.5 . . ?
C5 C8 H8B 109.5 . . ?
H8A C8 H8B 109.5 . . ?
C5 C8 H8C 109.5 . . ?
H8A C8 H8C 109.5 . . ?
H8B C8 H8C 109.5 . . ?
C10 C9 C4 123.7(3) . . ?
C10 C9 H9 118.2 . . ?
C4 C9 H9 118.2 . . ?
C9 C10 C15 118.6(3) . . ?
C9 C10 C11 121.8(3) . . ?
C15 C10 C11 119.6(3) . . ?
C12 C11 C10 112.9(3) . . ?
C12 C11 C13 108.8(3) . . ?
C10 C11 C13 109.6(3) . . ?
C12 C11 C14 107.4(3) . . ?
C10 C11 C14 109.3(2) . . ?
C13 C11 C14 108.7(3) . . ?
C11 C12 H12A 109.5 . . ?
C11 C12 H12B 109.5 . . ?
H12A C12 H12B 109.5 . . ?
C11 C12 H12C 109.5 . . ?
H12A C12 H12C 109.5 . . ?
H12B C12 H12C 109.5 . . ?
C11 C13 H13A 109.5 . . ?
C11 C13 H13B 109.5 . . ?
H13A C13 H13B 109.5 . . ?
C11 C13 H13C 109.5 . . ?
H13A C13 H13C 109.5 . . ?
H13B C13 H13C 109.5 . . ?
C11 C14 H14A 109.5 . . ?
C11 C14 H14B 109.5 . . ?
H14A C14 H14B 109.5 . . ?
C11 C14 H14C 109.5 . . ?
H14A C14 H14C 109.5 . . ?
H14B C14 H14C 109.5 . . ?
C16 C15 C10 119.1(3) . . ?
C16 C15 H15 120.5 . . ?
C10 C15 H15 120.5 . . ?
C15 C16 C3 120.6(3) . . ?
C15 C16 N17 130.4(3) . . ?
C3 C16 N17 109.0(3) . . ?
C16 N17 C18 125.5(3) . . ?
C16 N17 P1A 114.8(2) . . ?
C18 N17 P1A 119.5(2) . . ?
C16 N17 P1B 107.6(5) . . ?
C18 N17 P1B 114.9(5) . . ?
N17 C18 C19 107.5(3) . . ?
N17 C18 H18A 110.2 . . ?
C19 C18 H18A 110.2 . . ?
N17 C18 H18B 110.2 . . ?
C19 C18 H18B 110.2 . . ?
H18A C18 H18B 108.5 . . ?
N20 C19 C18 105.8(3) . . ?
N20 C19 H19A 110.6 . . ?
C18 C19 H19A 110.6 . . ?
N20 C19 H19B 110.6 . . ?
C18 C19 H19B 110.6 . . ?
H19A C19 H19B 108.7 . . ?
C21 N20 C19 126.0(3) . . ?
C21 N20 P1A 114.2(2) . . ?
C19 N20 P1A 119.8(2) . . ?
C21 N20 P1B 110.0(4) . . ?
C19 N20 P1B 114.5(5) . . ?
C22 C21 N20 129.3(3) . . ?
C22 C21 C34 121.4(3) . . ?
N20 C21 C34 109.3(3) . . ?
C21 C22 C23 118.8(3) . . ?
C21 C22 H22 120.6 . . ?
C23 C22 H22 120.6 . . ?
C28 C23 C22 118.1(3) . . ?
C28 C23 C24 123.3(3) . . ?
C22 C23 C24 118.6(3) . . ?
C27 C24 C26 107.9(3) . . ?
C27 C24 C25 109.5(3) . . ?
C26 C24 C25 108.0(3) . . ?
C27 C24 C23 111.9(3) . . ?
C26 C24 C23 110.3(3) . . ?
C25 C24 C23 109.1(2) . . ?
C24 C25 H25A 109.5 . . ?
C24 C25 H25B 109.5 . . ?
H25A C25 H25B 109.5 . . ?
C24 C25 H25C 109.5 . . ?
H25A C25 H25C 109.5 . . ?
H25B C25 H25C 109.5 . . ?
C24 C26 H26A 109.5 . . ?
C24 C26 H26B 109.5 . . ?
H26A C26 H26B 109.5 . . ?
C24 C26 H26C 109.5 . . ?
H26A C26 H26C 109.5 . . ?
H26B C26 H26C 109.5 . . ?
C24 C27 H27A 109.5 . . ?
C24 C27 H27B 109.5 . . ?
H27A C27 H27B 109.5 . . ?
C24 C27 H27C 109.5 . . ?
H27A C27 H27C 109.5 . . ?
H27B C27 H27C 109.5 . . ?
C23 C28 C29 124.9(3) . . ?
C23 C28 H28 117.5 . . ?
C29 C28 H28 117.5 . . ?
C34 C29 C28 113.9(3) . . ?
C34 C29 C30 121.6(3) . . ?
C28 C29 C30 124.5(3) . . ?
C29 C30 C31 112.2(3) . . ?
C29 C30 C32 110.0(3) . . ?
C31 C30 C32 107.6(3) . . ?
C29 C30 C33 110.3(3) . . ?
C31 C30 C33 107.6(3) . . ?
C32 C30 C33 109.1(3) . . ?
C30 C31 H31A 109.5 . . ?
C30 C31 H31B 109.5 . . ?
H31A C31 H31B 109.5 . . ?
C30 C31 H31C 109.5 . . ?
H31A C31 H31C 109.5 . . ?
H31B C31 H31C 109.5 . . ?
C30 C32 H32A 109.5 . . ?
C30 C32 H32B 109.5 . . ?
H32A C32 H32B 109.5 . . ?
C30 C32 H32C 109.5 . . ?
H32A C32 H32C 109.5 . . ?
H32B C32 H32C 109.5 . . ?
C30 C33 H33A 109.5 . . ?
C30 C33 H33B 109.5 . . ?
H33A C33 H33B 109.5 . . ?
C30 C33 H33C 109.5 . . ?
H33A C33 H33C 109.5 . . ?
H33B C33 H33C 109.5 . . ?
O35 C34 C29 125.4(3) . . ?
O35 C34 C21 111.7(3) . . ?
C29 C34 C21 122.9(3) . . ?
C34 O35 P1A 114.0(2) . . ?
C34 O35 P1B 111.7(5) . . ?
O70 P36A O37 84.08(12) . . ?
O70 P36A N55 88.74(13) . . ?
O37 P36A N55 150.5(3) . . ?
O70 P36A N52 154.5(3) . . ?
O37 P36A N52 88.17(14) . . ?
N55 P36A N52 86.18(14) . . ?
O70 P36A H36A 97.0(11) . . ?
O37 P36A H36A 102.5(12) . . ?
N55 P36A H36A 106.7(12) . . ?
N52 P36A H36A 108.4(11) . . ?
O37 P36B O70 82.1(4) . . ?
O37 P36B N55 144.7(14) . . ?
O70 P36B N55 85.0(5) . . ?
O37 P36B N52 86.6(5) . . ?
O70 P36B N52 141.3(14) . . ?
N55 P36B N52 83.2(5) . . ?
C38 O37 P36A 114.35(18) . . ?
C38 O37 P36B 110.1(3) . . ?
C39 C38 O37 124.7(3) . . ?
C39 C38 C51 123.5(3) . . ?
O37 C38 C51 111.8(3) . . ?
C38 C39 C44 114.9(3) . . ?
C38 C39 C40 121.6(3) . . ?
C44 C39 C40 123.5(3) . . ?
C43 C40 C39 112.0(3) . . ?
C43 C40 C42 107.5(3) . . ?
C39 C40 C42 110.1(2) . . ?
C43 C40 C41 108.3(3) . . ?
C39 C40 C41 109.9(3) . . ?
C42 C40 C41 109.0(3) . . ?
C40 C41 H41A 109.5 . . ?
C40 C41 H41B 109.5 . . ?
H41A C41 H41B 109.5 . . ?
C40 C41 H41C 109.5 . . ?
H41A C41 H41C 109.5 . . ?
H41B C41 H41C 109.5 . . ?
C40 C42 H42A 109.5 . . ?
C40 C42 H42B 109.5 . . ?
H42A C42 H42B 109.5 . . ?
C40 C42 H42C 109.5 . . ?
H42A C42 H42C 109.5 . . ?
H42B C42 H42C 109.5 . . ?
C40 C43 H43A 109.5 . . ?
C40 C43 H43B 109.5 . . ?
H43A C43 H43B 109.5 . . ?
C40 C43 H43C 109.5 . . ?
H43A C43 H43C 109.5 . . ?
H43B C43 H43C 109.5 . . ?
C45 C44 C39 124.1(3) . . ?
C45 C44 H44 117.9 . . ?
C39 C44 H44 117.9 . . ?
C44 C45 C50 118.1(3) . . ?
C44 C45 C46 122.4(3) . . ?
C50 C45 C46 119.5(3) . . ?
C47 C46 C48 108.3(3) . . ?
C47 C46 C45 110.4(3) . . ?
C48 C46 C45 112.6(3) . . ?
C47 C46 C49 108.2(3) . . ?
C48 C46 C49 108.1(3) . . ?
C45 C46 C49 109.1(3) . . ?
C46 C47 H47A 109.5 . . ?
C46 C47 H47B 109.5 . . ?
H47A C47 H47B 109.5 . . ?
C46 C47 H47C 109.5 . . ?
H47A C47 H47C 109.5 . . ?
H47B C47 H47C 109.5 . . ?
C46 C48 H48A 109.5 . . ?
C46 C48 H48B 109.5 . . ?
H48A C48 H48B 109.5 . . ?
C46 C48 H48C 109.5 . . ?
H48A C48 H48C 109.5 . . ?
H48B C48 H48C 109.5 . . ?
C46 C49 H49A 109.5 . . ?
C46 C49 H49B 109.5 . . ?
H49A C49 H49B 109.5 . . ?
C46 C49 H49C 109.5 . . ?
H49A C49 H49C 109.5 . . ?
H49B C49 H49C 109.5 . . ?
C51 C50 C45 118.9(3) . . ?
C51 C50 H50 120.5 . . ?
C45 C50 H50 120.5 . . ?
C50 C51 N52 130.2(3) . . ?
C50 C51 C38 120.4(3) . . ?
N52 C51 C38 109.5(3) . . ?
C51 N52 C53 126.4(3) . . ?
C51 N52 P36A 114.3(2) . . ?
C53 N52 P36A 118.9(2) . . ?
C51 N52 P36B 108.5(4) . . ?
C53 N52 P36B 112.8(3) . . ?
N52 C53 C54 107.1(2) . . ?
N52 C53 H53A 110.3 . . ?
C54 C53 H53A 110.3 . . ?
N52 C53 H53B 110.3 . . ?
C54 C53 H53B 110.3 . . ?
H53A C53 H53B 108.5 . . ?
N55 C54 C53 105.7(3) . . ?
N55 C54 H54A 110.6 . . ?
C53 C54 H54A 110.6 . . ?
N55 C54 H54B 110.6 . . ?
C53 C54 H54B 110.6 . . ?
H54A C54 H54B 108.7 . . ?
C56 N55 C54 126.6(3) . . ?
C56 N55 P36A 113.9(2) . . ?
C54 N55 P36A 118.5(2) . . ?
C56 N55 P36B 112.8(3) . . ?
C54 N55 P36B 116.7(3) . . ?
C57 C56 N55 131.2(3) . . ?
C57 C56 C69 120.4(3) . . ?
N55 C56 C69 108.4(3) . . ?
C56 C57 C58 118.9(3) . . ?
C56 C57 H57 120.6 . . ?
C58 C57 H57 120.6 . . ?
C63 C58 C57 118.5(3) . . ?
C63 C58 C59 121.6(3) . . ?
C57 C58 C59 119.8(3) . . ?
C61 C59 C60 107.9(3) . . ?
C61 C59 C58 112.2(3) . . ?
C60 C59 C58 111.7(3) . . ?
C61 C59 C62 108.6(3) . . ?
C60 C59 C62 108.0(3) . . ?
C58 C59 C62 108.3(3) . . ?
C59 C60 H60A 109.5 . . ?
C59 C60 H60B 109.5 . . ?
H60A C60 H60B 109.5 . . ?
C59 C60 H60C 109.5 . . ?
H60A C60 H60C 109.5 . . ?
H60B C60 H60C 109.5 . . ?
C59 C61 H61A 109.5 . . ?
C59 C61 H61B 109.5 . . ?
H61A C61 H61B 109.5 . . ?
C59 C61 H61C 109.5 . . ?
H61A C61 H61C 109.5 . . ?
H61B C61 H61C 109.5 . . ?
C59 C62 H62A 109.5 . . ?
C59 C62 H62B 109.5 . . ?
H62A C62 H62B 109.5 . . ?
C59 C62 H62C 109.5 . . ?
H62A C62 H62C 109.5 . . ?
H62B C62 H62C 109.5 . . ?
C58 C63 C64 124.0(3) . . ?
C58 C63 H63 118.0 . . ?
C64 C63 H63 118.0 . . ?
C69 C64 C63 114.7(3) . . ?
C69 C64 C65 121.4(3) . . ?
C63 C64 C65 123.9(3) . . ?
C67 C65 C68 110.3(3) . . ?
C67 C65 C64 109.5(3) . . ?
C68 C65 C64 110.2(3) . . ?
C67 C65 C66 107.4(3) . . ?
C68 C65 C66 107.5(3) . . ?
C64 C65 C66 111.8(3) . . ?
C65 C66 H66A 109.5 . . ?
C65 C66 H66B 109.5 . . ?
H66A C66 H66B 109.5 . . ?
C65 C66 H66C 109.5 . . ?
H66A C66 H66C 109.5 . . ?
H66B C66 H66C 109.5 . . ?
C65 C67 H67A 109.5 . . ?
C65 C67 H67B 109.5 . . ?
H67A C67 H67B 109.5 . . ?
C65 C67 H67C 109.5 . . ?
H67A C67 H67C 109.5 . . ?
H67B C67 H67C 109.5 . . ?
C65 C68 H68A 109.5 . . ?
C65 C68 H68B 109.5 . . ?
H68A C68 H68B 109.5 . . ?
C65 C68 H68C 109.5 . . ?
H68A C68 H68C 109.5 . . ?
H68B C68 H68C 109.5 . . ?
C64 C69 O70 124.5(3) . . ?
C64 C69 C56 123.5(3) . . ?
O70 C69 C56 111.9(3) . . ?
C69 O70 P36A 113.22(18) . . ?
C69 O70 P36B 111.9(3) . . ?

loop_
_geom_bond_atom_site_label_1
_geom_bond_atom_site_label_2
_geom_bond_distance
_geom_bond_site_symmetry_2
_geom_bond_publ_flag
P1A O2 1.673(2) . ?
P1A O35 1.677(2) . ?
P1A N17 1.702(3) . ?
P1A N20 1.709(3) . ?
P1A H1A 1.29(3) . ?
P1B O2 1.690(14) . ?
P1B O35 1.732(15) . ?
P1B N17 1.764(13) . ?
P1B N20 1.818(15) . ?
O2 C3 1.389(3) . ?
C3 C4 1.374(4) . ?
C3 C16 1.393(5) . ?
C4 C9 1.413(4) . ?
C4 C5 1.528(5) . ?
C5 C8 1.524(5) . ?
C5 C6 1.529(4) . ?
C5 C7 1.543(4) . ?
C6 H6A 0.9800 . ?
C6 H6B 0.9800 . ?
C6 H6C 0.9800 . ?
C7 H7A 0.9800 . ?
C7 H7B 0.9800 . ?
C7 H7C 0.9800 . ?
C8 H8A 0.9800 . ?
C8 H8B 0.9800 . ?
C8 H8C 0.9800 . ?
C9 C10 1.394(5) . ?
C9 H9 0.9500 . ?
C10 C15 1.396(4) . ?
C10 C11 1.532(4) . ?
C11 C12 1.526(5) . ?
C11 C13 1.534(4) . ?
C11 C14 1.547(4) . ?
C12 H12A 0.9800 . ?
C12 H12B 0.9800 . ?
C12 H12C 0.9800 . ?
C13 H13A 0.9800 . ?
C13 H13B 0.9800 . ?
C13 H13C 0.9800 . ?
C14 H14A 0.9800 . ?
C14 H14B 0.9800 . ?
C14 H14C 0.9800 . ?
C15 C16 1.376(4) . ?
C15 H15 0.9500 . ?
C16 N17 1.395(4) . ?
N17 C18 1.425(5) . ?
C18 C19 1.509(5) . ?
C18 H18A 0.9900 . ?
C18 H18B 0.9900 . ?
C19 N20 1.434(4) . ?
C19 H19A 0.9900 . ?
C19 H19B 0.9900 . ?
N20 C21 1.388(4) . ?
C21 C22 1.370(5) . ?
C21 C34 1.395(5) . ?
C22 C23 1.409(4) . ?
C22 H22 0.9500 . ?
C23 C28 1.386(5) . ?
C23 C24 1.536(5) . ?
C24 C27 1.531(4) . ?
C24 C26 1.532(4) . ?
C24 C25 1.534(4) . ?
C25 H25A 0.9800 . ?
C25 H25B 0.9800 . ?
C25 H25C 0.9800 . ?
C26 H26A 0.9800 . ?
C26 H26B 0.9800 . ?
C26 H26C 0.9800 . ?
C27 H27A 0.9800 . ?
C27 H27B 0.9800 . ?
C27 H27C 0.9800 . ?
C28 C29 1.417(4) . ?
C28 H28 0.9500 . ?
C29 C34 1.386(4) . ?
C29 C30 1.524(5) . ?
C30 C31 1.531(4) . ?
C30 C32 1.535(5) . ?
C30 C33 1.547(4) . ?
C31 H31A 0.9800 . ?
C31 H31B 0.9800 . ?
C31 H31C 0.9800 . ?
C32 H32A 0.9800 . ?
C32 H32B 0.9800 . ?
C32 H32C 0.9800 . ?
C33 H33A 0.9800 . ?
C33 H33B 0.9800 . ?
C33 H33C 0.9800 . ?
C34 O35 1.382(4) . ?
P36A O70 1.667(2) . ?
P36A O37 1.687(3) . ?
P36A N55 1.702(3) . ?
P36A N52 1.720(3) . ?
P36A H36A 1.36(3) . ?
P36B O37 1.687(8) . ?
P36B O70 1.733(9) . ?
P36B N55 1.752(10) . ?
P36B N52 1.769(9) . ?
O37 C38 1.384(3) . ?
C38 C39 1.377(4) . ?
C38 C51 1.394(4) . ?
C39 C44 1.409(4) . ?
C39 C40 1.533(4) . ?
C40 C43 1.529(4) . ?
C40 C42 1.536(4) . ?
C40 C41 1.537(5) . ?
C41 H41A 0.9800 . ?
C41 H41B 0.9800 . ?
C41 H41C 0.9800 . ?
C42 H42A 0.9800 . ?
C42 H42B 0.9800 . ?
C42 H42C 0.9800 . ?
C43 H43A 0.9800 . ?
C43 H43B 0.9800 . ?
C43 H43C 0.9800 . ?
C44 C45 1.396(4) . ?
C44 H44 0.9500 . ?
C45 C50 1.415(4) . ?
C45 C46 1.534(4) . ?
C46 C47 1.531(4) . ?
C46 C48 1.531(4) . ?
C46 C49 1.538(5) . ?
C47 H47A 0.9800 . ?
C47 H47B 0.9800 . ?
C47 H47C 0.9800 . ?
C48 H48A 0.9800 . ?
C48 H48B 0.9800 . ?
C48 H48C 0.9800 . ?
C49 H49A 0.9800 . ?
C49 H49B 0.9800 . ?
C49 H49C 0.9800 . ?
C50 C51 1.383(4) . ?
C50 H50 0.9500 . ?
C51 N52 1.391(4) . ?
N52 C53 1.424(4) . ?
C53 C54 1.512(4) . ?
C53 H53A 0.9900 . ?
C53 H53B 0.9900 . ?
C54 N55 1.435(4) . ?
C54 H54A 0.9900 . ?
C54 H54B 0.9900 . ?
N55 C56 1.395(4) . ?
C56 C57 1.377(4) . ?
C56 C69 1.396(4) . ?
C57 C58 1.401(4) . ?
C57 H57 0.9500 . ?
C58 C63 1.397(4) . ?
C58 C59 1.537(4) . ?
C59 C61 1.526(4) . ?
C59 C60 1.529(5) . ?
C59 C62 1.538(5) . ?
C60 H60A 0.9800 . ?
C60 H60B 0.9800 . ?
C60 H60C 0.9800 . ?
C61 H61A 0.9800 . ?
C61 H61B 0.9800 . ?
C61 H61C 0.9800 . ?
C62 H62A 0.9800 . ?
C62 H62B 0.9800 . ?
C62 H62C 0.9800 . ?
C63 C64 1.403(4) . ?
C63 H63 0.9500 . ?
C64 C69 1.374(4) . ?
C64 C65 1.535(4) . ?
C65 C67 1.526(5) . ?
C65 C68 1.527(4) . ?
C65 C66 1.536(4) . ?
C66 H66A 0.9800 . ?
C66 H66B 0.9800 . ?
C66 H66C 0.9800 . ?
C67 H67A 0.9800 . ?
C67 H67B 0.9800 . ?
C67 H67C 0.9800 . ?
C68 H68A 0.9800 . ?
C68 H68B 0.9800 . ?
C68 H68C 0.9800 . ?
C69 O70 1.388(4) . ?
